data_7701252
loop_
_publ_author_name
'Dias, H. V. Rasika'
'Diyabalanage, Himashinie V. K.'
'Ghimire, Mukunda M.'
'Hudson, Joshua M.'
'Parasar, Devaborniny'
'Palehepitiya Gamage, Chammi S.'
'Li, Shan'
'Omary, Mohammad A.'

_publ_section_title
;
 Brightly phosphorescent tetranuclear copper(i) pyrazolates.
;
_journal_issue 40
_journal_name_full 'Dalton transactions (Cambridge, England : 2003)'
_journal_page_first 14979
_journal_page_last 14983
_journal_paper_doi 10.1039/c9dt03402a
_journal_volume 48
_journal_year 2019
_chemical_formula_moiety 'C36 H56 Br4 Cu4 N8'
_chemical_formula_sum 'C36 H56 Br4 Cu4 N8'
_chemical_formula_weight 1174.68
_space_group_crystal_system orthorhombic
_space_group_IT_number 61
_space_group_name_Hall '-P 2ac 2ab'
_space_group_name_H-M_alt 'P b c a'
_symmetry_space_group_name_Hall '-P 2ac 2ab'
_symmetry_space_group_name_H-M 'P b c a'
_atom_sites_solution_hydrogens geom
_atom_sites_solution_primary direct
_audit_creation_date 2016-12-05
_audit_creation_method
;
Olex2 1.2
(compiled 2016.11.30 svn.r3356 for OlexSys, GUI svn.r5269)
;
_audit_update_record
;
2019-06-27 deposited with the CCDC.    2019-09-25 downloaded from the CCDC.
;
_cell_angle_alpha 90
_cell_angle_beta 90
_cell_angle_gamma 90
_cell_formula_units_Z 8
_cell_length_a 18.9169(15)
_cell_length_b 20.9151(16)
_cell_length_c 22.8836(17)
_cell_measurement_reflns_used 9188
_cell_measurement_temperature 100(2)
_cell_measurement_theta_max 28.05
_cell_measurement_theta_min 2.36
_cell_volume 9053.9(12)
_computing_cell_refinement 'SAINT V7.16B (?, 2016)'
_computing_data_collection 'Bruker SMART'
_computing_data_reduction 'SAINT V7.16B (?, 2016)'
_computing_molecular_graphics 'Olex2 (Dolomanov et al., 2009)'
_computing_publication_material 'Olex2 (Dolomanov et al., 2009)'
_computing_structure_refinement 'ShelXL (Sheldrick, 2015)'
_computing_structure_solution 'ShelXS (Sheldrick, 2008)'
_diffrn_ambient_temperature 100.15
_diffrn_measured_fraction_theta_full 1.000
_diffrn_measured_fraction_theta_max 1.000
_diffrn_measurement_device_type 'CCD area detector'
_diffrn_measurement_method 'phi and omega scans'
_diffrn_radiation_monochromator graphite
_diffrn_radiation_type MoK\a
_diffrn_radiation_wavelength 0.71073
_diffrn_reflns_av_R_equivalents 0.0655
_diffrn_reflns_av_unetI/netI 0.0397
_diffrn_reflns_Laue_measured_fraction_full 1.000
_diffrn_reflns_Laue_measured_fraction_max 1.000
_diffrn_reflns_limit_h_max 23
_diffrn_reflns_limit_h_min -23
_diffrn_reflns_limit_k_max 25
_diffrn_reflns_limit_k_min -25
_diffrn_reflns_limit_l_max 28
_diffrn_reflns_limit_l_min -28
_diffrn_reflns_number 68234
_diffrn_reflns_point_group_measured_fraction_full 1.000
_diffrn_reflns_point_group_measured_fraction_max 1.000
_diffrn_reflns_theta_full 25.242
_diffrn_reflns_theta_max 25.996
_diffrn_reflns_theta_min 1.947
_exptl_absorpt_coefficient_mu 5.419
_exptl_absorpt_correction_T_max 0.7887
_exptl_absorpt_correction_T_min 0.569455
_exptl_absorpt_correction_type multi-scan
_exptl_absorpt_process_details
;
SADABS v.2.10 (Bruker,2003) was used for absorption correction.
R(int) was 0.1166 before and 0.0389 after correction.
The Ratio of minimum to maximum transmission is 0.5695.
The \l/2 correction factor is 0.0015.
;
_exptl_crystal_colour colorless
_exptl_crystal_density_diffrn 1.724
_exptl_crystal_density_method 'not measured'
_exptl_crystal_description parallelpipe
_exptl_crystal_F_000 4672
_exptl_crystal_size_max 0.23
_exptl_crystal_size_mid 0.11
_exptl_crystal_size_min 0.046
_refine_diff_density_max 1.019
_refine_diff_density_min -0.610
_refine_diff_density_rms 0.108
_refine_ls_extinction_method none
_refine_ls_goodness_of_fit_ref 1.033
_refine_ls_hydrogen_treatment constr
_refine_ls_matrix_type full
_refine_ls_number_parameters 541
_refine_ls_number_reflns 8902
_refine_ls_number_restraints 52
_refine_ls_restrained_S_all 1.032
_refine_ls_R_factor_all 0.0628
_refine_ls_R_factor_gt 0.0344
_refine_ls_shift/su_max 0.001
_refine_ls_shift/su_mean 0.000
_refine_ls_structure_factor_coef Fsqd
_refine_ls_weighting_details 'w=1/[\s^2^(Fo^2^)+(0.0357P)^2^+10.4465P] where P=(Fo^2^+2Fc^2^)/3'
_refine_ls_weighting_scheme calc
_refine_ls_wR_factor_gt 0.0711
_refine_ls_wR_factor_ref 0.0828
_reflns_Friedel_coverage 0.000
_reflns_number_gt 6438
_reflns_number_total 8902
_reflns_threshold_expression 'I > 2\s(I)'
_cod_data_source_file c9dt03402a2.cif
_cod_data_source_block dias343s
_cod_depositor_comments 'Adding full bibliography for 7701251--7701253.cif.'
_cod_database_code 7701252
_shelx_space_group_comment
;
The symmetry employed for this shelxl refinement is uniquely defined
by the following loop, which should always be used as a source of
symmetry information in preference to the above space-group names.
They are only intended as comments.
;
_shelx_estimated_absorpt_t_max 0.789
_shelx_estimated_absorpt_t_min 0.369
_olex2_refinement_description
;
1. Fixed Uiso
 At 1.2 times of:
  All C(H) groups
 At 1.5 times of:
  All C(H,H,H) groups
2. Restrained distances
 C16A-C17A = C16A-C18A = C16B-C17B = C16B-C18B
 1.53 with sigma of 0.02
 C12-C16A = C12-C16B
 1.5 with sigma of 0.01
 C16A-C18A \\sim C16B-C18B
 with sigma of 0.02
 C16A-C17A \\sim C16B-C17B
 with sigma of 0.02
 C12-C16A \\sim C12-C16B
 with sigma of 0.02
 C34-C30 \\sim C34A-C30
 with sigma of 0.008
 C35-C34 \\sim C35A-C34A \\sim C36A-C34A \\sim C36-C34
 with sigma of 0.008
3. Uiso/Uaniso restraints and constraints
Uanis(C16B) \\sim Ueq: with sigma of 0.008 and sigma for terminal atoms of 0.008
Uanis(C35) \\sim Ueq, Uanis(C34) \\sim Ueq, Uanis(C36) \\sim Ueq: with sigma of
0.005 and sigma for terminal atoms of 0.005
Uanis(C18B) \\sim Ueq: with sigma of 0.005 and sigma for terminal atoms of 0.005
Uanis(C18A) \\sim Ueq: with sigma of 0.005 and sigma for terminal atoms of 0.005
4. Others
 Sof(C16B)=Sof(H16B)=Sof(C17B)=Sof(H17D)=Sof(H17E)=Sof(H17F)=Sof(C18B)=
 Sof(H18D)=Sof(H18E)=Sof(H18F)=1-FVAR(1)
 Sof(C16A)=Sof(H16A)=Sof(C17A)=Sof(H17A)=Sof(H17B)=Sof(H17C)=Sof(C18A)=
 Sof(H18A)=Sof(H18B)=Sof(H18C)=FVAR(1)
 Sof(C34A)=Sof(H34A)=Sof(C35A)=Sof(H35D)=Sof(H35E)=Sof(H35F)=Sof(C36A)=
 Sof(H36D)=Sof(H36E)=Sof(H36F)=1-FVAR(2)
 Sof(C34)=Sof(H34)=Sof(C35)=Sof(H35A)=Sof(H35B)=Sof(H35C)=Sof(C36)=Sof(H36A)=
 Sof(H36B)=Sof(H36C)=FVAR(2)
5.a Ternary CH refined with riding coordinates:
 C4(H4), C7(H7), C13(H13), C16A(H16A), C16B(H16B), C22(H22), C25(H25),
 C31(H31), C34(H34), C34A(H34A)
5.b Me refined with riding coordinates:
 C17A(H17A,H17B,H17C), C18A(H18A,H18B,H18C), C17B(H17D,H17E,H17F), C18B(H18D,
 H18E,H18F)
5.c Idealised Me refined as rotating group:
 C5(H5A,H5B,H5C), C6(H6A,H6B,H6C), C8(H8A,H8B,H8C), C9(H9A,H9B,H9C), C14(H14A,
 H14B,H14C), C15(H15A,H15B,H15C), C23(H23A,H23B,H23C), C24(H24A,H24B,H24C),
 C26(H26A,H26B,H26C), C27(H27A,H27B,H27C), C32(H32A,H32B,H32C), C33(H33A,H33B,
 H33C), C35(H35A,H35B,H35C), C36(H36A,H36B,H36C), C35A(H35D,H35E,H35F),
 C36A(H36D,H36E,H36F)
;
_shelx_shelxl_version_number 2014/7
_olex2_submission_special_instructions 'No special instructions were received'

loop_
_space_group_symop_operation_xyz
'x, y, z'
'-x+1/2, -y, z+1/2'
'-x, y+1/2, -z+1/2'
'x+1/2, -y+1/2, -z'
'-x, -y, -z'
'x-1/2, y, -z-1/2'
'x, -y-1/2, z-1/2'
'-x-1/2, y-1/2, z'

loop_
_atom_site_label
_atom_site_type_symbol
_atom_site_fract_x
_atom_site_fract_y
_atom_site_fract_z
_atom_site_U_iso_or_equiv
_atom_site_adp_type
_atom_site_occupancy
_atom_site_site_symmetry_order
_atom_site_calc_flag
_atom_site_refinement_flags_posn
_atom_site_refinement_flags_adp
_atom_site_refinement_flags_occupancy
_atom_site_disorder_assembly
_atom_site_disorder_group
Cu1 Cu 0.94842(2) 0.10833(2) 0.20453(2) 0.02258(11) Uani 1 1 d . . . . .
Cu2 Cu 0.81319(3) 0.04375(2) 0.21579(2) 0.02499(12) Uani 1 1 d . . . . .
Cu3 Cu 0.80271(2) 0.18678(2) 0.22523(2) 0.02298(12) Uani 1 1 d . . . . .
Cu4 Cu 0.93583(3) 0.25232(2) 0.20128(2) 0.02507(12) Uani 1 1 d . . . . .
N1 N 0.93403(17) 0.06516(15) 0.27451(14) 0.0252(7) Uani 1 1 d . . . . .
N2 N 0.87500(17) 0.02563(15) 0.27613(14) 0.0254(7) Uani 1 1 d . . . . .
N3 N 0.76050(17) 0.08127(14) 0.15739(14) 0.0235(7) Uani 1 1 d . . . . .
N4 N 0.76057(17) 0.14741(14) 0.16101(14) 0.0229(7) Uani 1 1 d . . . . .
N5 N 0.83736(16) 0.23723(15) 0.28631(14) 0.0228(7) Uani 1 1 d . . . . .
N6 N 0.89274(17) 0.27773(15) 0.27062(14) 0.0238(7) Uani 1 1 d . . . . .
N7 N 0.97273(18) 0.21430(14) 0.13458(14) 0.0260(8) Uani 1 1 d . . . . .
N8 N 0.96890(17) 0.14788(14) 0.13415(14) 0.0233(7) Uani 1 1 d . . . . .
Br1 Br 0.94131(2) 0.01168(2) 0.44305(2) 0.03177(11) Uani 1 1 d . . . . .
Br2 Br 0.65235(3) 0.12455(2) 0.01131(2) 0.04426(13) Uani 1 1 d . . . . .
Br3 Br 0.85171(2) 0.34313(2) 0.43291(2) 0.03376(11) Uani 1 1 d . . . . .
Br4 Br 1.05593(3) 0.17780(2) -0.02435(2) 0.04342(13) Uani 1 1 d . . . . .
C1 C 0.8688(2) 0.00154(17) 0.33055(17) 0.0237(9) Uani 1 1 d . . . . .
C2 C 0.9238(2) 0.02582(17) 0.36336(16) 0.0230(9) Uani 1 1 d . . . . .
C3 C 0.9641(2) 0.06517(18) 0.32739(17) 0.0239(9) Uani 1 1 d . . . . .
C4 C 0.8090(2) -0.04255(18) 0.34627(18) 0.0261(9) Uani 1 1 d . . . . .
H4 H 0.8213 -0.0633 0.3843 0.031 Uiso 1 1 calc R . . . .
C5 C 0.7395(2) -0.0061(2) 0.3553(2) 0.0428(12) Uani 1 1 d . . . . .
H5A H 0.7469 0.0285 0.3835 0.064 Uiso 1 1 calc GR . . . .
H5B H 0.7033 -0.0355 0.3701 0.064 Uiso 1 1 calc GR . . . .
H5C H 0.7239 0.0120 0.3179 0.064 Uiso 1 1 calc GR . . . .
C6 C 0.7987(2) -0.0958(2) 0.30145(19) 0.0355(11) Uani 1 1 d . . . . .
H6A H 0.7857 -0.0770 0.2637 0.053 Uiso 1 1 calc GR . . . .
H6B H 0.7611 -0.1245 0.3146 0.053 Uiso 1 1 calc GR . . . .
H6C H 0.8428 -0.1199 0.2972 0.053 Uiso 1 1 calc GR . . . .
C7 C 1.0289(2) 0.10392(19) 0.34225(18) 0.0293(10) Uani 1 1 d . . . . .
H7 H 1.0553 0.0800 0.3731 0.035 Uiso 1 1 calc R . . . .
C8 C 1.0067(3) 0.1683(2) 0.3687(3) 0.0503(14) Uani 1 1 d . . . . .
H8A H 0.9809 0.1932 0.3393 0.075 Uiso 1 1 calc GR . . . .
H8B H 1.0488 0.1919 0.3810 0.075 Uiso 1 1 calc GR . . . .
H8C H 0.9760 0.1608 0.4025 0.075 Uiso 1 1 calc GR . . . .
C9 C 1.0790(2) 0.1126(3) 0.2904(2) 0.0482(13) Uani 1 1 d . . . . .
H9A H 1.0897 0.0707 0.2732 0.072 Uiso 1 1 calc GR . . . .
H9B H 1.1229 0.1327 0.3037 0.072 Uiso 1 1 calc GR . . . .
H9C H 1.0565 0.1398 0.2609 0.072 Uiso 1 1 calc GR . . . .
C10 C 0.7262(2) 0.17088(19) 0.11431(17) 0.0258(9) Uani 1 1 d . . . . .
C11 C 0.7043(2) 0.1193(2) 0.08088(18) 0.0278(9) Uani 1 1 d . . . . .
C12 C 0.7259(2) 0.06382(18) 0.10853(18) 0.0289(10) Uani 1 1 d D . . . .
C13 C 0.7155(3) 0.2406(2) 0.1022(2) 0.0414(12) Uani 1 1 d . . . . .
H13 H 0.6701 0.2449 0.0802 0.050 Uiso 1 1 calc R . . . .
C14 C 0.7095(3) 0.2817(2) 0.1564(2) 0.0411(12) Uani 1 1 d . . . . .
H14A H 0.6764 0.2618 0.1839 0.062 Uiso 1 1 calc GR . . . .
H14B H 0.6922 0.3242 0.1456 0.062 Uiso 1 1 calc GR . . . .
H14C H 0.7560 0.2856 0.1749 0.062 Uiso 1 1 calc GR . . . .
C15 C 0.7734(4) 0.2647(2) 0.0631(3) 0.095(3) Uani 1 1 d . . . . .
H15A H 0.8193 0.2579 0.0820 0.142 Uiso 1 1 calc GR . . . .
H15B H 0.7666 0.3104 0.0558 0.142 Uiso 1 1 calc GR . . . .
H15C H 0.7722 0.2415 0.0259 0.142 Uiso 1 1 calc GR . . . .
C16A C 0.7039(6) -0.0024(3) 0.0901(4) 0.032(3) Uani 0.594(11) 1 d D . P A 1
H16A H 0.6534 -0.0008 0.0774 0.039 Uiso 0.594(11) 1 calc R . P A 1
C17A C 0.7098(6) -0.0491(3) 0.1402(4) 0.052(3) Uani 0.594(11) 1 d D . P A 1
H17A H 0.6952 -0.0917 0.1270 0.079 Uiso 0.594(11) 1 calc R . P A 1
H17B H 0.7589 -0.0508 0.1538 0.079 Uiso 0.594(11) 1 calc R . P A 1
H17C H 0.6792 -0.0353 0.1723 0.079 Uiso 0.594(11) 1 calc R . P A 1
C18A C 0.7480(9) -0.0283(7) 0.0397(6) 0.039(4) Uani 0.594(11) 1 d D U P A 1
H18A H 0.7316 -0.0713 0.0295 0.058 Uiso 0.594(11) 1 calc R . P A 1
H18B H 0.7430 -0.0001 0.0057 0.058 Uiso 0.594(11) 1 calc R . P A 1
H18C H 0.7978 -0.0302 0.0514 0.058 Uiso 0.594(11) 1 calc R . P A 1
C16B C 0.7299(8) -0.0071(4) 0.0945(8) 0.043(6) Uani 0.406(11) 1 d D U P A 2
H16B H 0.7658 -0.0265 0.1213 0.051 Uiso 0.406(11) 1 calc R . P A 2
C17B C 0.6579(7) -0.0363(6) 0.1099(6) 0.055(5) Uani 0.406(11) 1 d D . P A 2
H17D H 0.6585 -0.0822 0.1014 0.082 Uiso 0.406(11) 1 calc R . P A 2
H17E H 0.6482 -0.0297 0.1516 0.082 Uiso 0.406(11) 1 calc R . P A 2
H17F H 0.6209 -0.0156 0.0867 0.082 Uiso 0.406(11) 1 calc R . P A 2
C18B C 0.7558(14) -0.0175(11) 0.0315(8) 0.038(6) Uani 0.406(11) 1 d D U P A 2
H18D H 0.7580 -0.0635 0.0232 0.057 Uiso 0.406(11) 1 calc R . P A 2
H18E H 0.7229 0.0030 0.0042 0.057 Uiso 0.406(11) 1 calc R . P A 2
H18F H 0.8029 0.0013 0.0269 0.057 Uiso 0.406(11) 1 calc R . P A 2
C19 C 0.9054(2) 0.31808(18) 0.31506(17) 0.0217(8) Uani 1 1 d . . . . .
C20 C 0.8588(2) 0.30294(17) 0.35925(16) 0.0222(8) Uani 1 1 d . . . . .
C21 C 0.81626(19) 0.25281(18) 0.34065(16) 0.0209(8) Uani 1 1 d . . . . .
C22 C 0.9603(2) 0.37008(19) 0.31202(19) 0.0288(10) Uani 1 1 d . . . . .
H22 H 0.9589 0.3935 0.3501 0.035 Uiso 1 1 calc R . . . .
C23 C 1.0345(2) 0.3429(2) 0.3052(2) 0.0348(10) Uani 1 1 d . . . . .
H23A H 1.0439 0.3125 0.3368 0.052 Uiso 1 1 calc GR . . . .
H23B H 1.0691 0.3778 0.3069 0.052 Uiso 1 1 calc GR . . . .
H23C H 1.0384 0.3210 0.2675 0.052 Uiso 1 1 calc GR . . . .
C24 C 0.9429(2) 0.4184(2) 0.2641(2) 0.0442(12) Uani 1 1 d . . . . .
H24A H 0.9409 0.3965 0.2263 0.066 Uiso 1 1 calc GR . . . .
H24B H 0.9795 0.4515 0.2630 0.066 Uiso 1 1 calc GR . . . .
H24C H 0.8970 0.4382 0.2723 0.066 Uiso 1 1 calc GR . . . .
C25 C 0.7589(2) 0.2185(2) 0.37327(18) 0.0306(10) Uani 1 1 d . . . . .
H25 H 0.7377 0.2499 0.4012 0.037 Uiso 1 1 calc R . . . .
C26 C 0.6991(2) 0.1942(2) 0.3342(2) 0.0453(13) Uani 1 1 d . . . . .
H26A H 0.6802 0.2298 0.3111 0.068 Uiso 1 1 calc GR . . . .
H26B H 0.6614 0.1762 0.3585 0.068 Uiso 1 1 calc GR . . . .
H26C H 0.7174 0.1612 0.3078 0.068 Uiso 1 1 calc GR . . . .
C27 C 0.7907(3) 0.1646(2) 0.4096(2) 0.0446(12) Uani 1 1 d . . . . .
H27A H 0.8134 0.1334 0.3836 0.067 Uiso 1 1 calc GR . . . .
H27B H 0.7532 0.1434 0.4320 0.067 Uiso 1 1 calc GR . . . .
H27C H 0.8260 0.1822 0.4365 0.067 Uiso 1 1 calc GR . . . .
C28 C 0.9944(2) 0.12702(18) 0.08271(17) 0.0231(9) Uani 1 1 d . . . . .
C29 C 1.0147(2) 0.18005(19) 0.05034(16) 0.0269(9) Uani 1 1 d . . . . .
C30 C 1.0006(2) 0.23411(19) 0.08348(17) 0.0281(9) Uani 1 1 d D . . . .
C31 C 1.0003(2) 0.05737(18) 0.06697(18) 0.0261(9) Uani 1 1 d . . . . .
H31 H 0.9952 0.0541 0.0236 0.031 Uiso 1 1 calc R . . . .
C32 C 0.9428(2) 0.0158(2) 0.0940(2) 0.0412(12) Uani 1 1 d . . . . .
H32A H 0.9496 0.0138 0.1364 0.062 Uiso 1 1 calc GR . . . .
H32B H 0.9455 -0.0274 0.0776 0.062 Uiso 1 1 calc GR . . . .
H32C H 0.8964 0.0343 0.0854 0.062 Uiso 1 1 calc GR . . . .
C33 C 1.0738(2) 0.0321(2) 0.0827(2) 0.0450(12) Uani 1 1 d . . . . .
H33A H 1.1099 0.0582 0.0633 0.068 Uiso 1 1 calc GR . . . .
H33B H 1.0782 -0.0124 0.0697 0.068 Uiso 1 1 calc GR . . . .
H33C H 1.0805 0.0343 0.1251 0.068 Uiso 1 1 calc GR . . . .
C34 C 1.0259(11) 0.3017(5) 0.0739(9) 0.029(6) Uani 0.280(12) 1 d D U P B 1
H34 H 1.0742 0.3019 0.0561 0.034 Uiso 0.280(12) 1 calc R . P B 1
C35 C 1.0233(15) 0.3454(11) 0.1273(10) 0.060(7) Uani 0.280(12) 1 d D U P B 1
H35A H 0.9744 0.3490 0.1411 0.089 Uiso 0.280(12) 1 calc GR . P B 1
H35B H 1.0411 0.3879 0.1168 0.089 Uiso 0.280(12) 1 calc GR . P B 1
H35C H 1.0527 0.3273 0.1585 0.089 Uiso 0.280(12) 1 calc GR . P B 1
C36 C 0.9711(10) 0.3256(8) 0.0299(9) 0.040(5) Uani 0.280(12) 1 d D U P B 1
H36A H 0.9701 0.2969 -0.0039 0.060 Uiso 0.280(12) 1 calc GR . P B 1
H36B H 0.9836 0.3688 0.0171 0.060 Uiso 0.280(12) 1 calc GR . P B 1
H36C H 0.9244 0.3263 0.0484 0.060 Uiso 0.280(12) 1 calc GR . P B 1
C34A C 1.0087(4) 0.3039(2) 0.0686(4) 0.029(2) Uani 0.720(12) 1 d D . P B 2
H34A H 1.0321 0.3067 0.0294 0.034 Uiso 0.720(12) 1 calc R . P B 2
C35A C 1.0591(4) 0.3329(3) 0.1136(3) 0.0293(18) Uani 0.720(12) 1 d D . P B 2
H35D H 1.0372 0.3312 0.1524 0.044 Uiso 0.720(12) 1 calc GR . P B 2
H35E H 1.0690 0.3775 0.1033 0.044 Uiso 0.720(12) 1 calc GR . P B 2
H35F H 1.1034 0.3085 0.1140 0.044 Uiso 0.720(12) 1 calc GR . P B 2
C36A C 0.9398(4) 0.3416(3) 0.0653(4) 0.048(2) Uani 0.720(12) 1 d D . P B 2
H36D H 0.9097 0.3237 0.0346 0.072 Uiso 0.720(12) 1 calc GR . P B 2
H36E H 0.9502 0.3865 0.0564 0.072 Uiso 0.720(12) 1 calc GR . P B 2
H36F H 0.9152 0.3389 0.1029 0.072 Uiso 0.720(12) 1 calc GR . P B 2

loop_
_atom_site_aniso_label
_atom_site_aniso_U_11
_atom_site_aniso_U_22
_atom_site_aniso_U_33
_atom_site_aniso_U_23
_atom_site_aniso_U_13
_atom_site_aniso_U_12
Cu1 0.0280(3) 0.0197(2) 0.0200(3) 0.00325(19) 0.0025(2) -0.0030(2)
Cu2 0.0300(3) 0.0212(2) 0.0239(3) 0.0029(2) -0.0015(2) -0.0013(2)
Cu3 0.0269(3) 0.0208(2) 0.0212(3) -0.00203(19) -0.0045(2) -0.0034(2)
Cu4 0.0336(3) 0.0199(2) 0.0218(3) -0.0028(2) 0.0038(2) -0.0040(2)
N1 0.0270(18) 0.0219(17) 0.0268(19) 0.0030(14) 0.0011(15) -0.0044(14)
N2 0.0262(18) 0.0214(17) 0.0285(19) 0.0032(14) 0.0019(15) -0.0030(14)
N3 0.0297(19) 0.0164(17) 0.0245(18) -0.0008(14) -0.0015(15) -0.0001(14)
N4 0.0301(19) 0.0147(16) 0.0238(18) -0.0012(13) -0.0041(15) -0.0022(14)
N5 0.0232(17) 0.0210(17) 0.0242(18) -0.0009(14) -0.0015(14) -0.0057(14)
N6 0.0260(18) 0.0220(17) 0.0234(18) -0.0010(14) 0.0008(14) -0.0037(14)
N7 0.038(2) 0.0155(16) 0.0246(18) -0.0007(14) 0.0061(15) -0.0043(15)
N8 0.0300(19) 0.0177(17) 0.0222(18) 0.0009(14) 0.0023(14) -0.0028(14)
Br1 0.0470(3) 0.0272(2) 0.0211(2) 0.00472(17) -0.00239(19) -0.0001(2)
Br2 0.0446(3) 0.0564(3) 0.0317(3) -0.0125(2) -0.0191(2) 0.0081(2)
Br3 0.0505(3) 0.0279(2) 0.0229(2) -0.00638(18) 0.0039(2) -0.0039(2)
Br4 0.0664(3) 0.0359(3) 0.0280(2) -0.00125(19) 0.0227(2) -0.0090(2)
C1 0.029(2) 0.0165(19) 0.025(2) 0.0036(16) 0.0017(17) 0.0027(17)
C2 0.031(2) 0.019(2) 0.019(2) 0.0037(16) 0.0030(17) 0.0050(17)
C3 0.031(2) 0.018(2) 0.022(2) 0.0017(16) 0.0004(18) 0.0044(17)
C4 0.028(2) 0.025(2) 0.026(2) 0.0056(18) 0.0066(18) 0.0017(17)
C5 0.036(3) 0.033(3) 0.059(3) 0.005(2) 0.018(2) 0.001(2)
C6 0.039(3) 0.030(2) 0.038(3) 0.002(2) 0.006(2) -0.010(2)
C7 0.029(2) 0.030(2) 0.029(2) 0.0041(19) -0.0079(19) 0.0004(19)
C8 0.044(3) 0.026(3) 0.081(4) -0.009(2) -0.016(3) 0.002(2)
C9 0.034(3) 0.067(4) 0.044(3) 0.014(3) -0.008(2) -0.021(2)
C10 0.024(2) 0.030(2) 0.023(2) -0.0029(18) -0.0038(17) 0.0023(18)
C11 0.026(2) 0.035(2) 0.023(2) -0.0045(18) -0.0074(18) 0.0015(19)
C12 0.038(2) 0.025(2) 0.024(2) -0.0069(18) 0.0002(19) -0.0067(19)
C13 0.064(3) 0.026(2) 0.034(3) 0.001(2) -0.016(2) 0.013(2)
C14 0.051(3) 0.025(2) 0.047(3) -0.001(2) 0.002(2) 0.009(2)
C15 0.194(8) 0.028(3) 0.063(4) 0.013(3) 0.069(5) 0.012(4)
C16A 0.025(6) 0.033(5) 0.038(5) -0.012(4) 0.004(5) -0.014(4)
C17A 0.086(8) 0.019(4) 0.052(6) 0.004(4) -0.018(5) -0.004(4)
C18A 0.043(5) 0.031(5) 0.043(5) -0.006(4) 0.003(4) -0.002(4)
C16B 0.035(8) 0.041(7) 0.052(8) -0.009(5) -0.008(6) -0.009(5)
C17B 0.077(11) 0.031(7) 0.057(9) -0.009(6) -0.006(8) 0.003(7)
C18B 0.042(7) 0.035(7) 0.037(7) -0.011(4) -0.001(4) -0.001(4)
C19 0.023(2) 0.0198(19) 0.022(2) -0.0049(16) -0.0029(17) 0.0039(16)
C20 0.027(2) 0.022(2) 0.018(2) -0.0027(16) -0.0048(17) 0.0034(17)
C21 0.022(2) 0.022(2) 0.018(2) 0.0007(16) -0.0016(16) 0.0023(16)
C22 0.029(2) 0.024(2) 0.034(2) -0.0072(18) -0.0003(18) -0.0053(18)
C23 0.029(2) 0.039(3) 0.037(3) -0.004(2) 0.001(2) -0.009(2)
C24 0.044(3) 0.024(2) 0.064(3) 0.011(2) -0.002(3) -0.010(2)
C25 0.034(2) 0.030(2) 0.028(2) -0.0011(19) 0.0085(19) -0.0024(19)
C26 0.035(3) 0.055(3) 0.046(3) -0.003(2) 0.007(2) -0.015(2)
C27 0.061(3) 0.033(3) 0.039(3) 0.008(2) 0.016(2) -0.002(2)
C28 0.020(2) 0.024(2) 0.025(2) 0.0040(17) 0.0028(17) -0.0014(16)
C29 0.037(2) 0.029(2) 0.0147(19) 0.0002(17) 0.0076(18) -0.0028(19)
C30 0.037(2) 0.027(2) 0.020(2) 0.0012(17) 0.0085(18) -0.0060(19)
C31 0.033(2) 0.022(2) 0.024(2) -0.0033(17) 0.0002(18) 0.0037(17)
C32 0.046(3) 0.022(2) 0.056(3) -0.010(2) 0.013(2) -0.006(2)
C33 0.044(3) 0.034(3) 0.056(3) -0.004(2) -0.004(2) 0.009(2)
C34 0.030(7) 0.027(8) 0.029(8) 0.004(5) 0.003(5) -0.002(4)
C35 0.063(8) 0.054(8) 0.061(8) -0.001(5) 0.000(5) -0.007(5)
C36 0.043(7) 0.034(6) 0.043(7) 0.003(4) 0.002(5) 0.004(4)
C34A 0.032(5) 0.029(4) 0.024(4) 0.003(3) -0.001(3) -0.008(3)
C35A 0.037(4) 0.021(3) 0.030(4) 0.003(3) 0.005(3) -0.011(3)
C36A 0.048(5) 0.029(4) 0.067(6) 0.018(4) -0.006(4) -0.006(3)

loop_
_atom_type_symbol
_atom_type_description
_atom_type_scat_dispersion_real
_atom_type_scat_dispersion_imag
_atom_type_scat_source
C C 0.0033 0.0016 'International Tables Vol C Tables 4.2.6.8 and 6.1.1.4'
H H 0.0000 0.0000 'International Tables Vol C Tables 4.2.6.8 and 6.1.1.4'
Br Br -0.2901 2.4595 'International Tables Vol C Tables 4.2.6.8 and 6.1.1.4'
Cu Cu 0.3201 1.2651 'International Tables Vol C Tables 4.2.6.8 and 6.1.1.4'
N N 0.0061 0.0033 'International Tables Vol C Tables 4.2.6.8 and 6.1.1.4'

loop_
_geom_angle_atom_site_label_1
_geom_angle_atom_site_label_2
_geom_angle_atom_site_label_3
_geom_angle
Cu2 Cu1 Cu4 113.34(2)
N1 Cu1 Cu2 64.44(10)
N1 Cu1 Cu4 119.60(10)
N8 Cu1 Cu2 117.99(10)
N8 Cu1 Cu4 63.25(10)
N8 Cu1 N1 175.73(14)
Cu1 Cu2 Cu3 66.523(16)
N2 Cu2 Cu1 66.70(10)
N2 Cu2 Cu3 101.07(10)
N3 Cu2 Cu1 102.36(10)
N3 Cu2 Cu3 65.96(9)
N3 Cu2 N2 166.21(14)
Cu4 Cu3 Cu2 113.39(2)
N4 Cu3 Cu2 62.08(9)
N4 Cu3 Cu4 115.37(10)
N4 Cu3 N5 171.38(14)
N5 Cu3 Cu2 126.30(10)
N5 Cu3 Cu4 64.72(10)
Cu3 Cu4 Cu1 66.133(16)
N6 Cu4 Cu1 107.35(10)
N6 Cu4 Cu3 66.19(10)
N7 Cu4 Cu1 64.15(9)
N7 Cu4 Cu3 106.11(10)
N7 Cu4 N6 170.91(14)
N2 N1 Cu1 115.4(2)
C3 N1 Cu1 135.8(3)
C3 N1 N2 108.5(3)
N1 N2 Cu2 111.5(2)
C1 N2 Cu2 135.3(3)
C1 N2 N1 108.5(3)
N4 N3 Cu2 112.4(2)
C12 N3 Cu2 138.6(3)
C12 N3 N4 108.7(3)
N3 N4 Cu3 119.3(2)
C10 N4 Cu3 132.3(3)
C10 N4 N3 108.5(3)
N6 N5 Cu3 114.4(2)
C21 N5 Cu3 136.3(3)
C21 N5 N6 108.3(3)
N5 N6 Cu4 112.0(2)
C19 N6 Cu4 138.3(3)
C19 N6 N5 108.7(3)
N8 N7 Cu4 114.4(2)
C30 N7 Cu4 136.7(3)
C30 N7 N8 108.7(3)
N7 N8 Cu1 116.8(2)
C28 N8 Cu1 133.8(3)
C28 N8 N7 108.1(3)
N2 C1 C2 107.4(3)
N2 C1 C4 121.1(3)
C2 C1 C4 131.5(4)
C1 C2 Br1 127.1(3)
C1 C2 C3 108.0(3)
C3 C2 Br1 124.8(3)
N1 C3 C2 107.6(3)
N1 C3 C7 123.4(3)
C2 C3 C7 129.0(4)
C1 C4 H4 107.4
C1 C4 C5 111.9(3)
C1 C4 C6 112.5(3)
C5 C4 H4 107.4
C6 C4 H4 107.4
C6 C4 C5 110.1(4)
C4 C5 H5A 109.5
C4 C5 H5B 109.5
C4 C5 H5C 109.5
H5A C5 H5B 109.5
H5A C5 H5C 109.5
H5B C5 H5C 109.5
C4 C6 H6A 109.5
C4 C6 H6B 109.5
C4 C6 H6C 109.5
H6A C6 H6B 109.5
H6A C6 H6C 109.5
H6B C6 H6C 109.5
C3 C7 H7 107.3
C3 C7 C8 109.7(3)
C3 C7 C9 113.1(4)
C8 C7 H7 107.3
C9 C7 H7 107.3
C9 C7 C8 111.8(4)
C7 C8 H8A 109.5
C7 C8 H8B 109.5
C7 C8 H8C 109.5
H8A C8 H8B 109.5
H8A C8 H8C 109.5
H8B C8 H8C 109.5
C7 C9 H9A 109.5
C7 C9 H9B 109.5
C7 C9 H9C 109.5
H9A C9 H9B 109.5
H9A C9 H9C 109.5
H9B C9 H9C 109.5
N4 C10 C11 107.4(3)
N4 C10 C13 124.6(4)
C11 C10 C13 128.0(4)
C10 C11 Br2 125.4(3)
C12 C11 Br2 126.4(3)
C12 C11 C10 108.2(3)
N3 C12 C11 107.2(3)
N3 C12 C16A 128.0(5)
N3 C12 C16B 114.6(8)
C11 C12 C16A 124.1(5)
C11 C12 C16B 137.5(8)
C10 C13 H13 107.3
C10 C13 C14 114.3(4)
C10 C13 C15 109.8(4)
C14 C13 H13 107.3
C15 C13 H13 107.3
C15 C13 C14 110.7(4)
C13 C14 H14A 109.5
C13 C14 H14B 109.5
C13 C14 H14C 109.5
H14A C14 H14B 109.5
H14A C14 H14C 109.5
H14B C14 H14C 109.5
C13 C15 H15A 109.5
C13 C15 H15B 109.5
C13 C15 H15C 109.5
H15A C15 H15B 109.5
H15A C15 H15C 109.5
H15B C15 H15C 109.5
C12 C16A H16A 108.3
C12 C16A C17A 111.3(7)
C12 C16A C18A 112.8(9)
C17A C16A H16A 108.3
C17A C16A C18A 107.7(10)
C18A C16A H16A 108.3
C16A C17A H17A 109.5
C16A C17A H17B 109.5
C16A C17A H17C 109.5
H17A C17A H17B 109.5
H17A C17A H17C 109.5
H17B C17A H17C 109.5
C16A C18A H18A 109.5
C16A C18A H18B 109.5
C16A C18A H18C 109.5
H18A C18A H18B 109.5
H18A C18A H18C 109.5
H18B C18A H18C 109.5
C12 C16B H16B 107.5
C12 C16B C17B 107.2(9)
C12 C16B C18B 110.6(13)
C17B C16B H16B 107.5
C17B C16B C18B 116.2(15)
C18B C16B H16B 107.5
C16B C17B H17D 109.5
C16B C17B H17E 109.5
C16B C17B H17F 109.5
H17D C17B H17E 109.5
H17D C17B H17F 109.5
H17E C17B H17F 109.5
C16B C18B H18D 109.5
C16B C18B H18E 109.5
C16B C18B H18F 109.5
H18D C18B H18E 109.5
H18D C18B H18F 109.5
H18E C18B H18F 109.5
N6 C19 C20 107.3(3)
N6 C19 C22 122.8(4)
C20 C19 C22 129.9(4)
C19 C20 Br3 126.7(3)
C19 C20 C21 108.6(3)
C21 C20 Br3 124.7(3)
N5 C21 C20 107.1(3)
N5 C21 C25 124.0(3)
C20 C21 C25 128.9(4)
C19 C22 H22 107.2
C19 C22 C23 111.8(3)
C19 C22 C24 111.3(3)
C23 C22 H22 107.2
C23 C22 C24 111.8(4)
C24 C22 H22 107.2
C22 C23 H23A 109.5
C22 C23 H23B 109.5
C22 C23 H23C 109.5
H23A C23 H23B 109.5
H23A C23 H23C 109.5
H23B C23 H23C 109.5
C22 C24 H24A 109.5
C22 C24 H24B 109.5
C22 C24 H24C 109.5
H24A C24 H24B 109.5
H24A C24 H24C 109.5
H24B C24 H24C 109.5
C21 C25 H25 107.2
C21 C25 C26 113.8(3)
C21 C25 C27 109.8(4)
C26 C25 H25 107.2
C27 C25 H25 107.2
C27 C25 C26 111.4(4)
C25 C26 H26A 109.5
C25 C26 H26B 109.5
C25 C26 H26C 109.5
H26A C26 H26B 109.5
H26A C26 H26C 109.5
H26B C26 H26C 109.5
C25 C27 H27A 109.5
C25 C27 H27B 109.5
C25 C27 H27C 109.5
H27A C27 H27B 109.5
H27A C27 H27C 109.5
H27B C27 H27C 109.5
N8 C28 C29 107.9(3)
N8 C28 C31 123.4(3)
C29 C28 C31 128.7(4)
C28 C29 Br4 125.5(3)
C30 C29 Br4 126.7(3)
C30 C29 C28 107.8(3)
N7 C30 C29 107.4(3)
N7 C30 C34 122.6(9)
N7 C30 C34A 122.3(5)
C29 C30 C34 128.5(10)
C29 C30 C34A 130.2(5)
C28 C31 H31 107.2
C28 C31 C32 113.8(3)
C28 C31 C33 110.2(3)
C32 C31 H31 107.2
C32 C31 C33 110.9(4)
C33 C31 H31 107.2
C31 C32 H32A 109.5
C31 C32 H32B 109.5
C31 C32 H32C 109.5
H32A C32 H32B 109.5
H32A C32 H32C 109.5
H32B C32 H32C 109.5
C31 C33 H33A 109.5
C31 C33 H33B 109.5
C31 C33 H33C 109.5
H33A C33 H33B 109.5
H33A C33 H33C 109.5
H33B C33 H33C 109.5
C30 C34 H34 110.6
C30 C34 C35 115.7(15)
C30 C34 C36 100.7(11)
C35 C34 H34 110.6
C35 C34 C36 108.1(17)
C36 C34 H34 110.6
C34 C35 H35A 109.5
C34 C35 H35B 109.5
C34 C35 H35C 109.5
H35A C35 H35B 109.5
H35A C35 H35C 109.5
H35B C35 H35C 109.5
C34 C36 H36A 109.5
C34 C36 H36B 109.5
C34 C36 H36C 109.5
H36A C36 H36B 109.5
H36A C36 H36C 109.5
H36B C36 H36C 109.5
C30 C34A H34A 107.7
C30 C34A C35A 107.1(5)
C30 C34A C36A 115.1(5)
C35A C34A H34A 107.7
C36A C34A H34A 107.7
C36A C34A C35A 111.2(6)
C34A C35A H35D 109.5
C34A C35A H35E 109.5
C34A C35A H35F 109.5
H35D C35A H35E 109.5
H35D C35A H35F 109.5
H35E C35A H35F 109.5
C34A C36A H36D 109.5
C34A C36A H36E 109.5
C34A C36A H36F 109.5
H36D C36A H36E 109.5
H36D C36A H36F 109.5
H36E C36A H36F 109.5

loop_
_geom_bond_atom_site_label_1
_geom_bond_atom_site_label_2
_geom_bond_distance
Cu1 Cu2 2.9042(7)
Cu1 Cu4 3.0218(7)
Cu1 N1 1.858(3)
Cu1 N8 1.852(3)
Cu2 Cu3 3.0058(7)
Cu2 N2 1.849(3)
Cu2 N3 1.843(3)
Cu3 Cu4 2.9190(7)
Cu3 N4 1.864(3)
Cu3 N5 1.870(3)
Cu4 N6 1.861(3)
Cu4 N7 1.857(3)
N1 N2 1.390(4)
N1 C3 1.337(5)
N2 C1 1.348(5)
N3 N4 1.386(4)
N3 C12 1.346(5)
N4 C10 1.344(5)
N5 N6 1.394(4)
N5 C21 1.346(5)
N6 C19 1.343(5)
N7 N8 1.391(4)
N7 C30 1.348(5)
N8 C28 1.345(5)
Br1 C2 1.877(4)
Br2 C11 1.874(4)
Br3 C20 1.888(4)
Br4 C29 1.880(4)
C1 C2 1.380(5)
C1 C4 1.503(5)
C2 C3 1.391(5)
C3 C7 1.508(5)
C4 H4 1.0000
C4 C5 1.534(6)
C4 C6 1.526(6)
C5 H5A 0.9800
C5 H5B 0.9800
C5 H5C 0.9800
C6 H6A 0.9800
C6 H6B 0.9800
C6 H6C 0.9800
C7 H7 1.0000
C7 C8 1.534(6)
C7 C9 1.530(6)
C8 H8A 0.9800
C8 H8B 0.9800
C8 H8C 0.9800
C9 H9A 0.9800
C9 H9B 0.9800
C9 H9C 0.9800
C10 C11 1.387(5)
C10 C13 1.498(6)
C11 C12 1.383(5)
C12 C16A 1.507(7)
C12 C16B 1.520(8)
C13 H13 1.0000
C13 C14 1.514(6)
C13 C15 1.502(8)
C14 H14A 0.9800
C14 H14B 0.9800
C14 H14C 0.9800
C15 H15A 0.9800
C15 H15B 0.9800
C15 H15C 0.9800
C16A H16A 1.0000
C16A C17A 1.510(10)
C16A C18A 1.524(10)
C17A H17A 0.9800
C17A H17B 0.9800
C17A H17C 0.9800
C18A H18A 0.9800
C18A H18B 0.9800
C18A H18C 0.9800
C16B H16B 1.0000
C16B C17B 1.534(12)
C16B C18B 1.540(12)
C17B H17D 0.9800
C17B H17E 0.9800
C17B H17F 0.9800
C18B H18D 0.9800
C18B H18E 0.9800
C18B H18F 0.9800
C19 C20 1.378(5)
C19 C22 1.506(5)
C20 C21 1.388(5)
C21 C25 1.500(5)
C22 H22 1.0000
C22 C23 1.523(6)
C22 C24 1.526(6)
C23 H23A 0.9800
C23 H23B 0.9800
C23 H23C 0.9800
C24 H24A 0.9800
C24 H24B 0.9800
C24 H24C 0.9800
C25 H25 1.0000
C25 C26 1.529(6)
C25 C27 1.526(6)
C26 H26A 0.9800
C26 H26B 0.9800
C26 H26C 0.9800
C27 H27A 0.9800
C27 H27B 0.9800
C27 H27C 0.9800
C28 C29 1.388(5)
C28 C31 1.505(5)
C29 C30 1.387(5)
C30 C34 1.510(9)
C30 C34A 1.508(6)
C31 H31 1.0000
C31 C32 1.523(6)
C31 C33 1.531(6)
C32 H32A 0.9800
C32 H32B 0.9800
C32 H32C 0.9800
C33 H33A 0.9800
C33 H33B 0.9800
C33 H33C 0.9800
C34 H34 1.0000
C34 C35 1.528(8)
C34 C36 1.528(8)
C35 H35A 0.9800
C35 H35B 0.9800
C35 H35C 0.9800
C36 H36A 0.9800
C36 H36B 0.9800
C36 H36C 0.9800
C34A H34A 1.0000
C34A C35A 1.529(6)
C34A C36A 1.525(6)
C35A H35D 0.9800
C35A H35E 0.9800
C35A H35F 0.9800
C36A H36D 0.9800
C36A H36E 0.9800
C36A H36F 0.9800
